data_7116758
loop_
_publ_author_name
'Junhao Zheng'
'Yuwen Wang'
'Zhen Hua Li'
'Huadong Wang'

_publ_section_title
;
 Application of a nucleophilic boryl complex in the frustrated Lewis pair:
 activation of H-H, B-H and C[double bond, length as m-dash]C bonds with
 B(C6F5)3 and boryl-borate lithium
;
_journal_name_full Chem.Commun.
_journal_page_first 5505
_journal_paper_doi 10.1039/C4cc07658C
_journal_volume 51
_journal_year 2015
_chemical_formula_sum 'C34 H36 B2 F15 Li O6'
_chemical_formula_weight 854.19
_chemical_name_systematic
; 
 ? 
;
_space_group_crystal_system monoclinic
_space_group_IT_number 14
_space_group_name_Hall '-P 2yn'
_space_group_name_H-M_alt 'P 1 21/n 1'
_symmetry_space_group_name_Hall '-P 2yn'
_symmetry_space_group_name_H-M 'P 1 21/n 1'
_atom_sites_solution_hydrogens geom
_audit_creation_method SHELXL-2013
_cell_angle_alpha 90
_cell_angle_beta 93.373(2)
_cell_angle_gamma 90
_cell_formula_units_Z 4
_cell_length_a 12.4374(13)
_cell_length_b 19.2730(19)
_cell_length_c 15.5445(15)
_cell_measurement_reflns_used 4333
_cell_measurement_temperature 173(2)
_cell_measurement_theta_max 23.31
_cell_measurement_theta_min 2.30
_cell_volume 3719.7(6)
_computing_cell_refinement 'Bruker SAINT'
_computing_data_collection 'Bruker APEX2'
_computing_data_reduction 'Bruker SAINT'
_computing_molecular_graphics 'Bruker SHELXTL'
_computing_publication_material 'Bruker SHELXTL'
_computing_structure_refinement 'SHELXL-2013 (Sheldrick, 2013)'
_computing_structure_solution 'SHELXS-97 (Sheldrick, 2008)'
_diffrn_ambient_temperature 173(2)
_diffrn_measured_fraction_theta_full 0.997
_diffrn_measured_fraction_theta_max 0.996
_diffrn_measurement_device_type 'Bruker APEX-II CCD'
_diffrn_measurement_method '\f and \w scans'
_diffrn_radiation_type MoK\a
_diffrn_radiation_wavelength 0.71073
_diffrn_reflns_av_R_equivalents 0.0604
_diffrn_reflns_av_unetI/netI 0.0685
_diffrn_reflns_Laue_measured_fraction_full 0.997
_diffrn_reflns_Laue_measured_fraction_max 0.996
_diffrn_reflns_limit_h_max 16
_diffrn_reflns_limit_h_min -14
_diffrn_reflns_limit_k_max 14
_diffrn_reflns_limit_k_min -25
_diffrn_reflns_limit_l_max 20
_diffrn_reflns_limit_l_min -20
_diffrn_reflns_number 26914
_diffrn_reflns_point_group_measured_fraction_full 0.997
_diffrn_reflns_point_group_measured_fraction_max 0.996
_diffrn_reflns_theta_full 25.242
_diffrn_reflns_theta_max 27.491
_diffrn_reflns_theta_min 1.951
_exptl_absorpt_coefficient_mu 0.150
_exptl_absorpt_correction_T_max 0.746
_exptl_absorpt_correction_T_min 0.699
_exptl_absorpt_correction_type multi-scan
_exptl_absorpt_process_details sadabs
_exptl_crystal_colour colourless
_exptl_crystal_density_diffrn 1.525
_exptl_crystal_description block
_exptl_crystal_F_000 1744
_exptl_crystal_size_max 0.200
_exptl_crystal_size_mid 0.200
_exptl_crystal_size_min 0.080
_refine_diff_density_max 0.426
_refine_diff_density_min -0.342
_refine_diff_density_rms 0.079
_refine_ls_extinction_method none
_refine_ls_goodness_of_fit_ref 1.003
_refine_ls_hydrogen_treatment constr
_refine_ls_matrix_type full
_refine_ls_number_parameters 531
_refine_ls_number_reflns 8505
_refine_ls_number_restraints 2
_refine_ls_restrained_S_all 1.005
_refine_ls_R_factor_all 0.1092
_refine_ls_R_factor_gt 0.0523
_refine_ls_shift/su_max 0.003
_refine_ls_shift/su_mean 0.000
_refine_ls_structure_factor_coef Fsqd
_refine_ls_weighting_details
; 
 w=1/[\s^2^(Fo^2^)+(0.0790P)^2^+0.4900P] 
 where P=(Fo^2^+2Fc^2^)/3 
;
_refine_ls_weighting_scheme calc
_refine_ls_wR_factor_gt 0.1309
_refine_ls_wR_factor_ref 0.1625
_reflns_Friedel_coverage 0.000
_reflns_number_gt 4812
_reflns_number_total 8505
_reflns_threshold_expression 'I > 2\s(I)'
_cod_data_source_file c4cc07658c2.cif
_cod_data_source_block mo_40711a
_cod_database_code 7116758
_shelx_space_group_comment
; 
The symmetry employed for this shelxl refinement is uniquely defined 
by the following loop, which should always be used as a source of 
symmetry information in preference to the above space-group names. 
They are only intended as comments. 
;
_shelx_estimated_absorpt_t_min 0.971
_shelx_estimated_absorpt_t_max 0.988
_shelxl_version_number 2013-2

loop_
_space_group_symop_operation_xyz
'x, y, z'
'-x+1/2, y+1/2, -z+1/2'
'-x, -y, -z'
'x-1/2, -y-1/2, z-1/2'

loop_
_atom_site_label
_atom_site_type_symbol
_atom_site_fract_x
_atom_site_fract_y
_atom_site_fract_z
_atom_site_U_iso_or_equiv
_atom_site_adp_type
_atom_site_occupancy
_atom_site_site_symmetry_order
_atom_site_calc_flag
_atom_site_refinement_flags_posn
_atom_site_refinement_flags_adp
Li1 Li 0.8754(3) 0.1613(2) 0.2605(3) 0.0371(9) Uani 1 1 d . .
O3 O 0.88138(17) 0.16439(11) 0.39693(12) 0.0550(5) Uani 1 1 d . .
O4 O 1.03990(16) 0.13711(11) 0.29492(14) 0.0587(6) Uani 1 1 d . .
O5 O 0.90205(17) 0.14930(11) 0.13100(12) 0.0543(5) Uani 1 1 d . .
O6 O 0.81140(19) 0.06872(10) 0.23671(13) 0.0578(6) Uani 1 1 d . .
O1 O 0.72694(14) 0.35920(9) 0.26563(13) 0.0460(5) Uani 1 1 d . .
O2 O 0.77394(12) 0.24601(9) 0.25079(11) 0.0357(4) Uani 1 1 d . .
B1 B 0.8095(2) 0.31237(15) 0.26871(18) 0.0349(6) Uani 1 1 d . .
B2 B 1.0959(2) 0.41221(14) 0.24136(17) 0.0305(6) Uani 1 1 d . .
F1 F 1.30807(11) 0.41110(8) 0.14551(9) 0.0437(4) Uani 1 1 d . .
F2 F 1.35180(13) 0.48835(9) 0.01363(10) 0.0559(4) Uani 1 1 d . .
F3 F 1.21315(15) 0.58879(10) -0.04653(10) 0.0641(5) Uani 1 1 d . .
F4 F 1.02346(14) 0.60765(9) 0.03142(11) 0.0593(5) Uani 1 1 d . .
F5 F 0.97501(12) 0.52937(8) 0.16246(10) 0.0499(4) Uani 1 1 d . .
F6 F 1.30287(13) 0.45285(9) 0.32530(11) 0.0527(4) Uani 1 1 d . .
F7 F 1.34119(17) 0.54402(10) 0.45163(11) 0.0722(6) Uani 1 1 d . .
F8 F 1.1759(2) 0.61342(10) 0.51995(10) 0.0839(7) Uani 1 1 d . .
F9 F 0.96880(18) 0.58645(9) 0.45943(12) 0.0743(6) Uani 1 1 d . .
F10 F 0.92786(13) 0.49168(9) 0.34091(10) 0.0550(4) Uani 1 1 d . .
F11 F 1.14699(12) 0.31786(8) 0.10282(9) 0.0433(4) Uani 1 1 d . .
F12 F 1.25683(16) 0.20051(9) 0.11412(12) 0.0676(5) Uani 1 1 d . .
F13 F 1.33681(13) 0.15170(9) 0.26940(14) 0.0713(6) Uani 1 1 d . .
F14 F 1.29761(15) 0.22400(9) 0.41457(12) 0.0689(5) Uani 1 1 d . .
F15 F 1.19083(14) 0.34264(8) 0.40651(9) 0.0531(4) Uani 1 1 d . .
C1 C 0.93041(19) 0.33204(13) 0.28739(16) 0.0348(5) Uani 1 1 d . .
H1A H 0.9395 0.3527 0.3457 0.042 Uiso 1 1 calc R U
H1B H 0.9746 0.2893 0.2871 0.042 Uiso 1 1 calc R U
C2 C 0.97248(18) 0.38414(13) 0.22069(15) 0.0321(5) Uani 1 1 d . .
H2A H 0.9235 0.4247 0.2172 0.039 Uiso 1 1 calc R U
H2B H 0.9686 0.3616 0.1634 0.039 Uiso 1 1 calc R U
C3 C 0.6260(2) 0.32075(16) 0.2569(2) 0.0514(7) Uani 1 1 d . .
C4 C 0.6599(2) 0.25078(15) 0.2181(2) 0.0458(7) Uani 1 1 d . .
C5 C 0.5455(3) 0.3613(2) 0.1991(3) 0.0817(12) Uani 1 1 d . .
H5A H 0.5207 0.4019 0.2303 0.123 Uiso 1 1 calc R U
H5B H 0.4838 0.3316 0.1824 0.123 Uiso 1 1 calc R U
H5C H 0.5801 0.3766 0.1473 0.123 Uiso 1 1 calc R U
C6 C 0.5850(3) 0.3159(2) 0.3473(2) 0.0765(11) Uani 1 1 d . .
H6A H 0.6374 0.2905 0.3848 0.115 Uiso 1 1 calc R U
H6B H 0.5159 0.2913 0.3448 0.115 Uiso 1 1 calc R U
H6C H 0.5754 0.3627 0.3702 0.115 Uiso 1 1 calc R U
C7 C 0.6618(3) 0.25131(18) 0.1200(2) 0.0615(9) Uani 1 1 d . .
H7A H 0.7028 0.2916 0.1018 0.092 Uiso 1 1 calc R U
H7B H 0.5879 0.2540 0.0946 0.092 Uiso 1 1 calc R U
H7C H 0.6959 0.2087 0.1007 0.092 Uiso 1 1 calc R U
C8 C 0.5994(2) 0.18792(17) 0.2460(3) 0.0651(9) Uani 1 1 d . .
H8A H 0.6281 0.1464 0.2191 0.098 Uiso 1 1 calc R U
H8B H 0.5229 0.1929 0.2283 0.098 Uiso 1 1 calc R U
H8C H 0.6078 0.1834 0.3089 0.098 Uiso 1 1 calc R U
C9 C 1.13420(19) 0.46151(12) 0.15962(15) 0.0310(5) Uani 1 1 d . .
C10 C 1.2310(2) 0.45692(13) 0.11851(15) 0.0352(6) Uani 1 1 d . .
C11 C 1.2566(2) 0.49756(15) 0.04966(16) 0.0398(6) Uani 1 1 d . .
C12 C 1.1867(2) 0.54797(15) 0.01926(16) 0.0446(7) Uani 1 1 d . .
C13 C 1.0927(2) 0.55746(14) 0.05822(16) 0.0416(6) Uani 1 1 d . .
C14 C 1.0694(2) 0.51496(13) 0.12632(16) 0.0354(6) Uani 1 1 d . .
C15 C 1.1135(2) 0.46611(12) 0.32500(14) 0.0334(5) Uani 1 1 d . .
C16 C 1.2158(2) 0.48356(14) 0.35796(16) 0.0407(6) Uani 1 1 d . .
C17 C 1.2377(3) 0.53124(16) 0.42307(17) 0.0505(8) Uani 1 1 d . .
C18 C 1.1550(3) 0.56624(15) 0.45715(17) 0.0565(9) Uani 1 1 d . .
C19 C 1.0525(3) 0.55241(15) 0.42679(18) 0.0519(8) Uani 1 1 d . .
C20 C 1.0334(2) 0.50272(14) 0.36328(16) 0.0426(6) Uani 1 1 d . .
C21 C 1.16866(18) 0.34063(12) 0.25292(15) 0.0316(5) Uani 1 1 d . .
C22 C 1.18606(19) 0.29827(13) 0.18271(16) 0.0362(6) Uani 1 1 d . .
C23 C 1.2421(2) 0.23702(14) 0.18646(19) 0.0458(7) Uani 1 1 d . .
C24 C 1.2826(2) 0.21264(14) 0.2649(2) 0.0486(7) Uani 1 1 d . .
C25 C 1.2634(2) 0.24957(14) 0.33709(19) 0.0462(7) Uani 1 1 d . .
C26 C 1.2074(2) 0.31129(13) 0.33065(16) 0.0375(6) Uani 1 1 d . .
C27 C 0.9888(3) 0.1697(2) 0.4311(2) 0.0768(12) Uani 1 1 d D .
H27A H 0.9930 0.1578 0.4932 0.092 Uiso 1 1 calc R U
H27B H 1.0153 0.2178 0.4247 0.092 Uiso 1 1 calc R U
C28 C 1.0538(3) 0.1222(2) 0.3844(3) 0.0794(12) Uani 1 1 d D .
H28A H 1.1306 0.1272 0.4040 0.095 Uiso 1 1 calc R U
H28B H 1.0315 0.0738 0.3953 0.095 Uiso 1 1 calc R U
C29 C 0.8076(4) 0.1939(2) 0.4521(2) 0.0957(15) Uani 1 1 d . .
H29A H 0.8137 0.1704 0.5081 0.144 Uiso 1 1 calc R U
H29B H 0.7342 0.1885 0.4265 0.144 Uiso 1 1 calc R U
H29C H 0.8237 0.2434 0.4601 0.144 Uiso 1 1 calc R U
C30 C 1.0952(3) 0.0870(2) 0.2479(3) 0.0924(14) Uani 1 1 d . .
H30A H 1.1711 0.0860 0.2686 0.139 Uiso 1 1 calc R U
H30B H 1.0898 0.0991 0.1866 0.139 Uiso 1 1 calc R U
H30C H 1.0630 0.0413 0.2560 0.139 Uiso 1 1 calc R U
C31 C 0.8579(3) 0.08821(17) 0.0938(2) 0.0642(9) Uani 1 1 d D .
H31A H 0.9124 0.0654 0.0594 0.077 Uiso 1 1 calc R U
H31B H 0.7954 0.1003 0.0544 0.077 Uiso 1 1 calc R U
C32 C 0.8243(4) 0.0409(2) 0.1581(2) 0.0943(15) Uani 1 1 d D .
H32A H 0.7551 0.0197 0.1370 0.113 Uiso 1 1 calc R U
H32B H 0.8781 0.0031 0.1645 0.113 Uiso 1 1 calc R U
C33 C 0.9483(3) 0.1954(2) 0.0725(2) 0.0720(10) Uani 1 1 d . .
H33A H 1.0148 0.1751 0.0527 0.108 Uiso 1 1 calc R U
H33B H 0.9648 0.2397 0.1014 0.108 Uiso 1 1 calc R U
H33C H 0.8974 0.2033 0.0230 0.108 Uiso 1 1 calc R U
C34 C 0.7798(3) 0.02532(17) 0.3028(2) 0.0608(8) Uani 1 1 d . .
H34A H 0.7324 -0.0112 0.2784 0.091 Uiso 1 1 calc R U
H34B H 0.7413 0.0526 0.3444 0.091 Uiso 1 1 calc R U
H34C H 0.8437 0.0042 0.3320 0.091 Uiso 1 1 calc R U

loop_
_atom_site_aniso_label
_atom_site_aniso_U_11
_atom_site_aniso_U_22
_atom_site_aniso_U_33
_atom_site_aniso_U_23
_atom_site_aniso_U_13
_atom_site_aniso_U_12
Li1 0.041(2) 0.033(2) 0.037(2) -0.0013(19) 0.0012(18) 0.0019(18)
O3 0.0704(14) 0.0562(13) 0.0381(10) -0.0025(10) 0.0008(10) 0.0042(11)
O4 0.0438(11) 0.0520(13) 0.0791(15) -0.0004(12) -0.0058(10) 0.0056(10)
O5 0.0671(13) 0.0528(12) 0.0441(10) -0.0084(10) 0.0126(9) -0.0197(10)
O6 0.0875(16) 0.0402(11) 0.0457(11) -0.0055(10) 0.0039(10) -0.0199(11)
O1 0.0341(10) 0.0342(10) 0.0698(12) -0.0011(9) 0.0027(9) 0.0060(8)
O2 0.0268(9) 0.0308(9) 0.0491(10) 0.0041(8) -0.0010(7) 0.0001(7)
B1 0.0337(15) 0.0325(15) 0.0389(15) 0.0084(13) 0.0037(12) 0.0021(12)
B2 0.0335(14) 0.0274(14) 0.0306(13) 0.0031(11) 0.0011(11) -0.0010(11)
F1 0.0311(7) 0.0467(9) 0.0533(9) 0.0021(7) 0.0042(6) 0.0009(7)
F2 0.0542(10) 0.0659(11) 0.0492(9) -0.0035(8) 0.0168(8) -0.0145(8)
F3 0.0833(13) 0.0655(12) 0.0437(9) 0.0184(9) 0.0040(8) -0.0192(10)
F4 0.0727(11) 0.0441(10) 0.0597(10) 0.0174(8) -0.0069(9) 0.0066(8)
F5 0.0477(9) 0.0394(9) 0.0633(10) 0.0123(8) 0.0104(8) 0.0121(7)
F6 0.0449(9) 0.0521(10) 0.0599(10) -0.0083(8) -0.0069(7) -0.0099(8)
F7 0.0945(14) 0.0669(12) 0.0526(10) -0.0043(9) -0.0189(10) -0.0355(11)
F8 0.166(2) 0.0502(11) 0.0365(9) -0.0143(8) 0.0163(11) -0.0366(13)
F9 0.1235(17) 0.0454(10) 0.0576(10) -0.0092(9) 0.0354(11) 0.0145(10)
F10 0.0560(11) 0.0537(10) 0.0566(10) -0.0075(8) 0.0143(8) 0.0124(8)
F11 0.0531(9) 0.0384(8) 0.0389(8) -0.0076(7) 0.0057(7) 0.0005(7)
F12 0.0884(13) 0.0388(9) 0.0793(12) -0.0114(9) 0.0372(10) 0.0122(9)
F13 0.0478(10) 0.0359(9) 0.1310(17) 0.0134(11) 0.0114(10) 0.0158(8)
F14 0.0708(12) 0.0520(11) 0.0801(12) 0.0216(10) -0.0286(10) 0.0052(9)
F15 0.0731(11) 0.0447(9) 0.0398(8) 0.0034(7) -0.0103(8) 0.0026(8)
C1 0.0334(13) 0.0308(13) 0.0399(13) 0.0015(11) 0.0007(10) 0.0003(10)
C2 0.0323(12) 0.0291(12) 0.0349(12) 0.0006(10) 0.0023(10) 0.0043(10)
C3 0.0280(14) 0.0504(18) 0.076(2) 0.0036(16) 0.0038(13) 0.0044(12)
C4 0.0263(13) 0.0427(16) 0.0674(18) 0.0055(14) -0.0041(12) 0.0001(11)
C5 0.050(2) 0.064(2) 0.128(3) -0.003(2) -0.025(2) 0.0237(17)
C6 0.054(2) 0.084(3) 0.094(3) -0.004(2) 0.0291(19) 0.0026(18)
C7 0.0569(19) 0.062(2) 0.063(2) -0.0020(17) -0.0201(16) 0.0037(16)
C8 0.0385(16) 0.054(2) 0.102(3) 0.0075(19) -0.0012(16) -0.0096(14)
C9 0.0332(13) 0.0275(12) 0.0320(12) -0.0039(10) -0.0012(10) -0.0042(10)
C10 0.0377(14) 0.0321(13) 0.0356(13) -0.0024(11) -0.0011(10) -0.0074(11)
C11 0.0407(14) 0.0441(16) 0.0348(13) -0.0033(12) 0.0046(11) -0.0142(12)
C12 0.0620(18) 0.0428(16) 0.0288(13) 0.0028(12) 0.0015(12) -0.0166(14)
C13 0.0522(16) 0.0328(14) 0.0384(14) 0.0060(12) -0.0092(12) -0.0029(12)
C14 0.0401(14) 0.0294(13) 0.0367(13) -0.0007(11) 0.0015(11) -0.0037(11)
C15 0.0491(15) 0.0228(12) 0.0287(12) 0.0051(10) 0.0041(10) -0.0024(11)
C16 0.0556(17) 0.0317(14) 0.0350(13) 0.0021(11) 0.0028(12) -0.0060(12)
C17 0.075(2) 0.0403(16) 0.0345(14) 0.0065(13) -0.0075(14) -0.0203(15)
C18 0.113(3) 0.0302(15) 0.0271(13) -0.0013(12) 0.0102(16) -0.0181(17)
C19 0.089(2) 0.0312(15) 0.0370(14) 0.0006(12) 0.0204(15) 0.0029(15)
C20 0.0614(18) 0.0326(14) 0.0344(13) 0.0044(12) 0.0078(12) 0.0006(13)
C21 0.0261(12) 0.0275(12) 0.0412(13) 0.0014(11) 0.0025(10) -0.0045(10)
C22 0.0312(13) 0.0335(13) 0.0443(14) 0.0024(12) 0.0050(10) -0.0033(11)
C23 0.0408(15) 0.0329(14) 0.0656(18) -0.0068(14) 0.0187(13) -0.0021(12)
C24 0.0306(14) 0.0298(14) 0.086(2) 0.0109(15) 0.0068(14) 0.0029(11)
C25 0.0385(14) 0.0367(15) 0.0617(18) 0.0055(14) -0.0115(13) -0.0016(12)
C26 0.0357(13) 0.0335(14) 0.0426(14) 0.0047(12) -0.0028(11) -0.0048(11)
C27 0.096(3) 0.080(3) 0.0498(19) 0.0144(19) -0.0308(19) -0.024(2)
C28 0.058(2) 0.078(3) 0.098(3) 0.029(2) -0.027(2) -0.001(2)
C29 0.157(4) 0.089(3) 0.0438(19) 0.001(2) 0.032(2) 0.038(3)
C30 0.044(2) 0.062(2) 0.172(4) -0.022(3) 0.011(2) 0.0086(17)
C31 0.094(3) 0.053(2) 0.0449(17) -0.0138(15) 0.0000(17) -0.0107(18)
C32 0.138(4) 0.073(3) 0.076(2) -0.039(2) 0.044(3) -0.058(3)
C33 0.084(2) 0.075(2) 0.059(2) 0.0150(19) 0.0169(18) -0.014(2)
C34 0.066(2) 0.0494(19) 0.068(2) 0.0028(17) 0.0117(16) -0.0202(16)

loop_
_atom_type_symbol
_atom_type_description
_atom_type_scat_dispersion_real
_atom_type_scat_dispersion_imag
_atom_type_scat_source
C C 0.0033 0.0016 'International Tables Vol C Tables 4.2.6.8 and 6.1.1.4'
H H 0.0000 0.0000 'International Tables Vol C Tables 4.2.6.8 and 6.1.1.4'
B B 0.0013 0.0007 'International Tables Vol C Tables 4.2.6.8 and 6.1.1.4'
O O 0.0106 0.0060 'International Tables Vol C Tables 4.2.6.8 and 6.1.1.4'
F F 0.0171 0.0103 'International Tables Vol C Tables 4.2.6.8 and 6.1.1.4'
Li Li -0.0003 0.0001 'International Tables Vol C Tables 4.2.6.8 and 6.1.1.4'

loop_
_geom_angle_atom_site_label_1
_geom_angle_atom_site_label_2
_geom_angle_atom_site_label_3
_geom_angle
O6 Li1 O2 117.5(2)
O6 Li1 O5 78.66(17)
O2 Li1 O5 98.57(19)
O6 Li1 O3 101.7(2)
O2 Li1 O3 92.08(18)
O5 Li1 O3 167.8(2)
O6 Li1 O4 102.7(2)
O2 Li1 O4 139.8(2)
O5 Li1 O4 90.78(18)
O3 Li1 O4 77.23(16)
C27 O3 C29 112.1(3)
C27 O3 Li1 110.8(2)
C29 O3 Li1 129.3(2)
C30 O4 C28 109.4(3)
C30 O4 Li1 120.5(2)
C28 O4 Li1 110.4(2)
C31 O5 C33 115.1(2)
C31 O5 Li1 114.3(2)
C33 O5 Li1 130.3(2)
C32 O6 C34 118.7(3)
C32 O6 Li1 117.3(2)
C34 O6 Li1 121.9(2)
B1 O1 C3 108.0(2)
B1 O2 C4 107.58(19)
B1 O2 Li1 122.14(19)
C4 O2 Li1 130.05(19)
O1 B1 O2 112.0(2)
O1 B1 C1 124.1(2)
O2 B1 C1 123.9(2)
C2 B2 C21 104.23(19)
C2 B2 C15 115.9(2)
C21 B2 C15 112.87(19)
C2 B2 C9 110.03(18)
C21 B2 C9 112.13(19)
C15 B2 C9 101.96(18)
C2 C1 B1 113.00(19)
C1 C2 B2 115.44(19)
O1 C3 C5 109.1(3)
O1 C3 C6 106.2(3)
C5 C3 C6 109.4(3)
O1 C3 C4 103.1(2)
C5 C3 C4 113.8(3)
C6 C3 C4 114.8(3)
O2 C4 C8 109.6(2)
O2 C4 C7 105.8(2)
C8 C4 C7 109.4(3)
O2 C4 C3 101.4(2)
C8 C4 C3 115.9(3)
C7 C4 C3 113.9(3)
C14 C9 C10 111.9(2)
C14 C9 B2 121.2(2)
C10 C9 B2 126.9(2)
F1 C10 C11 114.8(2)
F1 C10 C9 120.9(2)
C11 C10 C9 124.3(2)
F2 C11 C12 120.3(2)
F2 C11 C10 119.7(2)
C12 C11 C10 120.0(2)
F3 C12 C13 120.9(3)
F3 C12 C11 119.9(3)
C13 C12 C11 119.1(2)
F4 C13 C12 120.7(2)
F4 C13 C14 120.3(3)
C12 C13 C14 119.0(2)
F5 C14 C13 114.8(2)
F5 C14 C9 119.6(2)
C13 C14 C9 125.6(2)
C20 C15 C16 112.7(2)
C20 C15 B2 126.0(2)
C16 C15 B2 121.0(2)
F6 C16 C17 115.8(3)
F6 C16 C15 119.4(2)
C17 C16 C15 124.8(3)
F7 C17 C18 120.3(3)
F7 C17 C16 120.1(3)
C18 C17 C16 119.5(3)
F8 C18 C19 121.4(3)
F8 C18 C17 119.8(3)
C19 C18 C17 118.8(3)
F9 C19 C18 120.1(3)
F9 C19 C20 119.9(3)
C18 C19 C20 120.1(3)
F10 C20 C15 121.4(2)
F10 C20 C19 114.5(3)
C15 C20 C19 124.1(3)
C22 C21 C26 112.4(2)
C22 C21 B2 120.9(2)
C26 C21 B2 126.3(2)
F11 C22 C23 115.6(2)
F11 C22 C21 119.3(2)
C23 C22 C21 125.1(2)
F12 C23 C22 120.5(3)
F12 C23 C24 120.1(2)
C22 C23 C24 119.4(3)
F13 C24 C25 121.5(3)
F13 C24 C23 119.8(3)
C25 C24 C23 118.6(2)
F14 C25 C24 118.9(2)
F14 C25 C26 120.8(3)
C24 C25 C26 120.2(3)
F15 C26 C25 115.1(2)
F15 C26 C21 120.8(2)
C25 C26 C21 124.1(3)
O3 C27 C28 108.0(3)
O4 C28 C27 108.9(3)
O5 C31 C32 111.7(2)
O6 C32 C31 115.6(3)

loop_
_geom_bond_atom_site_label_1
_geom_bond_atom_site_label_2
_geom_bond_distance
Li1 O6 1.980(5)
Li1 O2 2.064(4)
Li1 O5 2.072(4)
Li1 O3 2.118(4)
Li1 O4 2.135(5)
O3 C27 1.413(4)
O3 C29 1.413(4)
O4 C30 1.413(4)
O4 C28 1.421(4)
O5 C31 1.409(4)
O5 C33 1.417(4)
O6 C32 1.353(4)
O6 C34 1.399(4)
O1 B1 1.366(3)
O1 C3 1.458(3)
O2 B1 1.376(3)
O2 C4 1.481(3)
B1 C1 1.561(4)
B2 C2 1.641(4)
B2 C21 1.654(4)
B2 C15 1.668(4)
B2 C9 1.678(4)
F1 C10 1.352(3)
F2 C11 1.351(3)
F3 C12 1.346(3)
F4 C13 1.345(3)
F5 C14 1.360(3)
F6 C16 1.359(3)
F7 C17 1.359(4)
F8 C18 1.348(3)
F9 C19 1.354(4)
F10 C20 1.355(3)
F11 C22 1.360(3)
F12 C23 1.348(3)
F13 C24 1.354(3)
F14 C25 1.347(3)
F15 C26 1.352(3)
C1 C2 1.556(3)
C3 C5 1.522(4)
C3 C6 1.525(5)
C3 C4 1.546(4)
C4 C8 1.504(4)
C4 C7 1.526(4)
C9 C14 1.389(3)
C9 C10 1.398(3)
C10 C11 1.379(4)
C11 C12 1.369(4)
C12 C13 1.361(4)
C13 C14 1.383(4)
C15 C20 1.384(4)
C15 C16 1.384(4)
C16 C17 1.382(4)
C17 C18 1.363(5)
C18 C19 1.360(5)
C19 C20 1.386(4)
C21 C22 1.390(3)
C21 C26 1.394(3)
C22 C23 1.370(4)
C23 C24 1.375(4)
C24 C25 1.361(4)
C25 C26 1.379(4)
C27 C28 1.446(5)
C31 C32 1.433(5)

loop_
_geom_torsion_atom_site_label_1
_geom_torsion_atom_site_label_2
_geom_torsion_atom_site_label_3
_geom_torsion_atom_site_label_4
_geom_torsion
C3 O1 B1 O2 8.5(3)
C3 O1 B1 C1 -173.4(2)
C4 O2 B1 O1 10.6(3)
Li1 O2 B1 O1 -174.4(2)
C4 O2 B1 C1 -167.6(2)
Li1 O2 B1 C1 7.4(4)
O1 B1 C1 C2 -59.5(3)
O2 B1 C1 C2 118.4(3)
B1 C1 C2 B2 174.9(2)
C21 B2 C2 C1 54.1(3)
C15 B2 C2 C1 -70.5(3)
C9 B2 C2 C1 174.52(19)
B1 O1 C3 C5 -143.9(3)
B1 O1 C3 C6 98.3(3)
B1 O1 C3 C4 -22.7(3)
B1 O2 C4 C8 -146.6(3)
Li1 O2 C4 C8 39.0(4)
B1 O2 C4 C7 95.6(3)
Li1 O2 C4 C7 -78.9(3)
B1 O2 C4 C3 -23.5(3)
Li1 O2 C4 C3 162.0(2)
O1 C3 C4 O2 27.4(3)
C5 C3 C4 O2 145.4(3)
C6 C3 C4 O2 -87.5(3)
O1 C3 C4 C8 146.1(2)
C5 C3 C4 C8 -96.0(3)
C6 C3 C4 C8 31.1(4)
O1 C3 C4 C7 -85.8(3)
C5 C3 C4 C7 32.2(4)
C6 C3 C4 C7 159.3(3)
C2 B2 C9 C14 49.6(3)
C21 B2 C9 C14 165.1(2)
C15 B2 C9 C14 -73.9(3)
C2 B2 C9 C10 -132.2(2)
C21 B2 C9 C10 -16.6(3)
C15 B2 C9 C10 104.3(3)
C14 C9 C10 F1 175.6(2)
B2 C9 C10 F1 -2.8(4)
C14 C9 C10 C11 -3.8(3)
B2 C9 C10 C11 177.8(2)
F1 C10 C11 F2 1.5(3)
C9 C10 C11 F2 -179.1(2)
F1 C10 C11 C12 -177.0(2)
C9 C10 C11 C12 2.4(4)
F2 C11 C12 F3 -0.3(4)
C10 C11 C12 F3 178.3(2)
F2 C11 C12 C13 -178.2(2)
C10 C11 C12 C13 0.4(4)
F3 C12 C13 F4 0.5(4)
C11 C12 C13 F4 178.3(2)
F3 C12 C13 C14 -179.1(2)
C11 C12 C13 C14 -1.3(4)
F4 C13 C14 F5 -1.1(3)
C12 C13 C14 F5 178.5(2)
F4 C13 C14 C9 179.9(2)
C12 C13 C14 C9 -0.5(4)
C10 C9 C14 F5 -176.1(2)
B2 C9 C14 F5 2.4(3)
C10 C9 C14 C13 2.9(3)
B2 C9 C14 C13 -178.6(2)
C2 B2 C15 C20 -17.9(3)
C21 B2 C15 C20 -137.9(2)
C9 B2 C15 C20 101.6(3)
C2 B2 C15 C16 168.6(2)
C21 B2 C15 C16 48.5(3)
C9 B2 C15 C16 -71.9(3)
C20 C15 C16 F6 -178.6(2)
B2 C15 C16 F6 -4.3(3)
C20 C15 C16 C17 1.1(4)
B2 C15 C16 C17 175.4(2)
F6 C16 C17 F7 -1.1(4)
C15 C16 C17 F7 179.2(2)
F6 C16 C17 C18 177.6(2)
C15 C16 C17 C18 -2.1(4)
F7 C17 C18 F8 -0.5(4)
C16 C17 C18 F8 -179.2(2)
F7 C17 C18 C19 179.7(2)
C16 C17 C18 C19 1.0(4)
F8 C18 C19 F9 0.2(4)
C17 C18 C19 F9 -180.0(2)
F8 C18 C19 C20 -178.8(2)
C17 C18 C19 C20 1.0(4)
C16 C15 C20 F10 -178.5(2)
B2 C15 C20 F10 7.5(4)
C16 C15 C20 C19 1.0(4)
B2 C15 C20 C19 -173.0(2)
F9 C19 C20 F10 -1.6(3)
C18 C19 C20 F10 177.5(2)
F9 C19 C20 C15 178.9(2)
C18 C19 C20 C15 -2.1(4)
C2 B2 C21 C22 69.8(3)
C15 B2 C21 C22 -163.6(2)
C9 B2 C21 C22 -49.1(3)
C2 B2 C21 C26 -102.0(3)
C15 B2 C21 C26 24.6(3)
C9 B2 C21 C26 139.0(2)
C26 C21 C22 F11 176.1(2)
B2 C21 C22 F11 3.2(3)
C26 C21 C22 C23 -4.9(3)
B2 C21 C22 C23 -177.8(2)
F11 C22 C23 F12 0.8(3)
C21 C22 C23 F12 -178.3(2)
F11 C22 C23 C24 -178.8(2)
C21 C22 C23 C24 2.2(4)
F12 C23 C24 F13 -0.4(4)
C22 C23 C24 F13 179.1(2)
F12 C23 C24 C25 -177.9(2)
C22 C23 C24 C25 1.6(4)
F13 C24 C25 F14 -1.2(4)
C23 C24 C25 F14 176.3(2)
F13 C24 C25 C26 -179.6(2)
C23 C24 C25 C26 -2.1(4)
F14 C25 C26 F15 0.1(4)
C24 C25 C26 F15 178.5(2)
F14 C25 C26 C21 -179.4(2)
C24 C25 C26 C21 -1.0(4)
C22 C21 C26 F15 -175.2(2)
B2 C21 C26 F15 -2.8(4)
C22 C21 C26 C25 4.3(3)
B2 C21 C26 C25 176.7(2)
C29 O3 C27 C28 164.0(3)
Li1 O3 C27 C28 -43.7(3)
C30 O4 C28 C27 -174.7(3)
Li1 O4 C28 C27 -39.8(4)
O3 C27 C28 O4 55.4(4)
C33 O5 C31 C32 173.2(4)
Li1 O5 C31 C32 -12.4(4)
C34 O6 C32 C31 -179.3(4)
Li1 O6 C32 C31 -15.5(5)
O5 C31 C32 O6 17.9(6)
